data_7709498
loop_
_publ_author_name
'Saab, Marina'
'Nelson, David J.'
'Leech, Matthew C.'
'Lam, Kevin'
'Nolan, Steven P.'
'Nahra, Fady'
'Van Hecke, Kristof'

_publ_section_title
;
 Reactions of N-heterocyclic carbene-based chalcogenoureas with halogens:
 a diverse range of outcomes
;
_journal_name_full 'Dalton Transactions'
_journal_paper_doi 10.1039/D2DT00010E
_journal_year 2022
_chemical_formula_moiety 'C29 H40 Br2 N2 Se, C H2 Cl2'
_chemical_formula_sum 'C30 H42 Br2 Cl2 N2 Se'
_chemical_formula_weight 740.32
_space_group_crystal_system triclinic
_space_group_IT_number 2
_space_group_name_Hall '-P 1'
_space_group_name_H-M_alt 'P -1'
_atom_sites_solution_hydrogens geom
_atom_sites_solution_primary dual
_audit_creation_date 2020-02-05
_audit_creation_method
;
Olex2 1.2
(compiled 2018.05.29 svn.r3508 for OlexSys, GUI svn.r5506)
;
_audit_update_record
;
2021-11-12 deposited with the CCDC.	2022-02-07 downloaded from the CCDC.
;
_cell_angle_alpha 77.201(2)
_cell_angle_beta 77.009(2)
_cell_angle_gamma 73.293(2)
_cell_formula_units_Z 2
_cell_length_a 9.7087(3)
_cell_length_b 12.5412(3)
_cell_length_c 15.1640(3)
_cell_measurement_reflns_used 15223
_cell_measurement_temperature 100.0(1)
_cell_measurement_theta_max 72.9860
_cell_measurement_theta_min 2.9950
_cell_volume 1698.62(8)
_computing_cell_refinement 'CrysAlisPro 1.171.39.46 (Rigaku OD, 2018)'
_computing_data_collection 'CrysAlisPro 1.171.39.46 (Rigaku OD, 2018)'
_computing_data_reduction 'CrysAlisPro 1.171.39.46 (Rigaku OD, 2018)'
_computing_molecular_graphics 'Olex2 (Dolomanov et al., 2009)'
_computing_publication_material 'Olex2 (Dolomanov et al., 2009)'
_computing_structure_refinement 'ShelXL (Sheldrick, 2015)'
_computing_structure_solution 'ShelXT (Sheldrick, 2015)'
_diffrn_ambient_environment N~2~
_diffrn_ambient_temperature 100.0(1)
_diffrn_detector 'CCD plate'
_diffrn_detector_area_resol_mean 10.4839
_diffrn_detector_type Atlas
_diffrn_measured_fraction_theta_full 0.999
_diffrn_measured_fraction_theta_max 0.984
_diffrn_measurement_details
;
List of Runs (angles in degrees, time in seconds):

  # Type    Start    End  Width  t~exp~   \w     \q     \k     \f   Frames
#--------------------------------------------------------------------------
  1  \w    -66.00  33.00   1.00    1.00    --  -41.68  38.00  60.00   99
  2  \w    -74.00  34.00   1.00    1.00    --  -41.68  77.00 150.00  108
  3  \w   -116.00 -17.00   1.00    1.00    --  -41.68 -38.00-120.00   99
  4  \w     27.00  98.00   1.00    1.00    --   41.68-125.00-150.00   71
  5  \w     23.00 107.00   1.00    1.20    --  106.01 -94.00  90.00   84
  6  \w     33.00 112.00   1.00    1.20    --  106.01-125.00  30.00   79
  7  \w    103.00 178.00   1.00    1.20    --  106.01  77.00 -60.00   75
  8  \w    103.00 178.00   1.00    1.20    --  106.01  77.00-180.00   75
  9  \w     23.00 107.00   1.00    1.20    --  106.01 -94.00 150.00   84
 10  \w    103.00 178.00   1.00    1.20    --  106.01  77.00 -90.00   75
 11  \w     77.00 178.00   1.00    1.20    --  106.01  61.00 -30.00  101
 12  \w     33.00 112.00   1.00    1.20    --  106.01-125.00 -60.00   79
 13  \w     34.00 135.00   1.00    1.20    --  106.01 -61.00-180.00  101
 14  \w    103.00 178.00   1.00    1.20    --  106.01  77.00-120.00   75
 15  \w     80.00 178.00   1.00    1.20    --  106.01  45.00-120.00   98
 16  \w     37.00 127.00   1.00    1.20    --  106.01-144.00  81.38   90
 17  \w   -115.00 -14.00   1.00    1.00    --  -41.68 -57.00  60.00  101
 18  \w   -116.00 -17.00   1.00    1.00    --  -41.68 -38.00 120.00   99
 19  \w      7.00  34.00   1.00    1.00    --   41.68  83.00-136.75   27
 20  \w      8.00  42.00   1.00    1.00    --   41.68  81.00  25.85   34
 21  \w     77.00 178.00   1.00    1.20    --  106.01  61.00  90.00  101
 22  \w     77.00 178.00   1.00    1.20    --  106.01  61.00   0.00  101
 23  \w     80.00 178.00   1.00    1.20    --  106.01  45.00-180.00   98
 24  \w     80.00 178.00   1.00    1.20    --  106.01  45.00-150.00   98
 25  \w     53.00 178.00   1.00    1.20    --  106.01  15.00 120.00  125
 26  \w     77.00 178.00   1.00    1.20    --  106.01  62.00  38.33  101
 27  \w     77.00 178.00   1.00    1.20    --  106.01  61.00 120.00  101
 28  \w     76.00 178.00   1.00    1.20    --  106.01  64.00 -81.09  102
 29  \w      9.00  42.00   1.00    1.00    --   41.68  80.00  49.66   33
 30  \w      6.00  83.00   1.00    1.00    --   41.68 -99.00 -90.00   77
 31  \w      7.00  33.00   1.00    1.00    --   41.68  84.00 -81.64   26
 32  \w      9.00  42.00   1.00    1.00    --   41.68  80.00 -35.25   33
 33  \w     77.00 178.00   1.00    1.20    --  106.01  61.00-180.00  101
 34  \w     74.00 178.00   1.00    1.20    --  106.01  73.00 130.42  104
 35  \w     77.00 178.00   1.00    1.20    --  106.01  61.00-120.00  101
 36  \w     77.00 178.00   1.00    1.20    --  106.01  61.00 -90.00  101
 37  \w     77.00 178.00   1.00    1.20    --  106.01  61.00 -60.00  101
 38  \w     77.00 178.00   1.00    1.20    --  106.01  61.00-150.00  101
 39  \w     77.00 178.00   1.00    1.20    --  106.01  61.00  21.36  101
 40  \w     77.00 178.00   1.00    1.20    --  106.01  61.00  60.00  101
 41  \w      9.00  42.00   1.00    1.00    --   41.68  80.00 152.99   33
;
_diffrn_measurement_device 'four-circle diffractometer'
_diffrn_measurement_device_type 'SuperNova, Dual, Cu at home/near, Atlas'
_diffrn_measurement_method '\w scans'
_diffrn_orient_matrix_type 'CrysAlisPro convention (1999,Acta A55,543-557)'
_diffrn_orient_matrix_UB_11 0.1355836000
_diffrn_orient_matrix_UB_12 -0.0747762000
_diffrn_orient_matrix_UB_13 -0.0514391000
_diffrn_orient_matrix_UB_21 0.0140371000
_diffrn_orient_matrix_UB_22 -0.0880344000
_diffrn_orient_matrix_UB_23 0.0883701000
_diffrn_orient_matrix_UB_31 -0.0985339000
_diffrn_orient_matrix_UB_32 -0.0598831000
_diffrn_orient_matrix_UB_33 -0.0270473000
_diffrn_radiation_monochromator mirror
_diffrn_radiation_probe x-ray
_diffrn_radiation_type CuK\a
_diffrn_radiation_wavelength 1.54184
_diffrn_reflns_av_R_equivalents 0.0383
_diffrn_reflns_av_unetI/netI 0.0241
_diffrn_reflns_Laue_measured_fraction_full 0.999
_diffrn_reflns_Laue_measured_fraction_max 0.984
_diffrn_reflns_limit_h_max 11
_diffrn_reflns_limit_h_min -11
_diffrn_reflns_limit_k_max 15
_diffrn_reflns_limit_k_min -15
_diffrn_reflns_limit_l_max 18
_diffrn_reflns_limit_l_min -18
_diffrn_reflns_number 38991
_diffrn_reflns_point_group_measured_fraction_full 0.999
_diffrn_reflns_point_group_measured_fraction_max 0.984
_diffrn_reflns_theta_full 67.684
_diffrn_reflns_theta_max 73.854
_diffrn_reflns_theta_min 3.034
_diffrn_source 'micro-focus sealed X-ray tube'
_diffrn_source_type 'SuperNova (Cu) X-ray Source'
_exptl_absorpt_coefficient_mu 5.846
_exptl_absorpt_correction_T_max 1.000
_exptl_absorpt_correction_T_min 0.819
_exptl_absorpt_correction_type gaussian
_exptl_absorpt_process_details
;
CrysAlisPro 1.171.39.46 (Rigaku Oxford Diffraction, 2018)
Numerical absorption correction based on gaussian integration over
			a multifaceted crystal model
Empirical absorption correction using spherical harmonics,
 implemented in SCALE3 ABSPACK scaling algorithm.
;
_exptl_crystal_colour orange
_exptl_crystal_colour_primary orange
_exptl_crystal_density_diffrn 1.447
_exptl_crystal_description needle
_exptl_crystal_F_000 748
_exptl_crystal_size_max 0.155
_exptl_crystal_size_mid 0.087
_exptl_crystal_size_min 0.05
_refine_diff_density_max 0.568
_refine_diff_density_min -0.628
_refine_diff_density_rms 0.066
_refine_ls_extinction_method none
_refine_ls_goodness_of_fit_ref 1.044
_refine_ls_hydrogen_treatment constr
_refine_ls_matrix_type full
_refine_ls_number_parameters 344
_refine_ls_number_reflns 6767
_refine_ls_number_restraints 0
_refine_ls_restrained_S_all 1.044
_refine_ls_R_factor_all 0.0344
_refine_ls_R_factor_gt 0.0288
_refine_ls_shift/su_max 0.001
_refine_ls_shift/su_mean 0.000
_refine_ls_structure_factor_coef Fsqd
_refine_ls_weighting_details 'w=1/[\s^2^(Fo^2^)+(0.0321P)^2^+1.3234P] where P=(Fo^2^+2Fc^2^)/3'
_refine_ls_weighting_scheme calc
_refine_ls_wR_factor_gt 0.0678
_refine_ls_wR_factor_ref 0.0706
_reflns_Friedel_coverage 0.000
_reflns_number_gt 5918
_reflns_number_total 6767
_reflns_threshold_expression 'I > 2\s(I)'
_cod_data_source_file d2dt00010e2.cif
_cod_data_source_block ms242-1
_cod_database_code 7709498
_shelx_shelxl_version_number 2018/3
_chemical_oxdiff_formula 'C29 H40 Br2 N2 Se'
_shelx_space_group_comment
;
The symmetry employed for this shelxl refinement is uniquely defined
by the following loop, which should always be used as a source of
symmetry information in preference to the above space-group names.
They are only intended as comments.
;
_shelx_estimated_absorpt_t_max 0.759
_shelx_estimated_absorpt_t_min 0.464
_reflns_odcompleteness_completeness 99.93
_reflns_odcompleteness_iscentric 1
_reflns_odcompleteness_theta 66.97
_olex2_refinement_description
;
1. Fixed Uiso
 At 1.2 times of:
  All C(H) groups, All C(H,H) groups
 At 1.5 times of:
  All C(H,H,H) groups
2.a Ternary CH refined with riding coordinates:
 C12(H12), C15(H15), C24(H24), C27(H27)
2.b Secondary CH2 refined with riding coordinates:
 C30(H30A,H30B)
2.c Aromatic/amide H refined with riding coordinates:
 C8(H8), C9(H9), C10(H10), C20(H20), C21(H21), C22(H22)
2.d Idealised Me refined as rotating group:
 C4(H4A,H4B,H4C), C5(H5A,H5B,H5C), C13(H13A,H13B,H13C), C14(H14A,H14B,H14C),
 C16(H16A,H16B,H16C), C17(H17A,H17B,H17C), C25(H25A,H25B,H25C), C26(H26A,H26B,
 H26C), C28(H28A,H28B,H28C), C29(H29A,H29B,H29C)
;
_olex2_date_sample_data_collection 2019-11-13
_olex2_exptl_crystal_mounting_method 'mounted on a LithoLoop'
_olex2_submission_special_instructions 'No special instructions were received'
_oxdiff_exptl_absorpt_empirical_details
;
Empirical correction (ABSPACK) includes:
- Absorption correction using spherical harmonics
- Frame scaling
;
_oxdiff_exptl_absorpt_empirical_full_max 1.368
_oxdiff_exptl_absorpt_empirical_full_min 0.783

loop_
_space_group_symop_operation_xyz
'x, y, z'
'-x, -y, -z'

loop_
_atom_site_label
_atom_site_type_symbol
_atom_site_fract_x
_atom_site_fract_y
_atom_site_fract_z
_atom_site_U_iso_or_equiv
_atom_site_adp_type
_atom_site_occupancy
_atom_site_site_symmetry_order
_atom_site_calc_flag
_atom_site_refinement_flags_posn
_atom_site_refinement_flags_adp
_atom_site_refinement_flags_occupancy
_atom_site_disorder_assembly
_atom_site_disorder_group
Br1 Br 0.35162(3) 0.80761(2) 0.79337(2) 0.02678(7) Uani 1 1 d . . . . .
Br2 Br 0.75035(3) 0.53782(2) 0.60210(2) 0.02729(7) Uani 1 1 d . . . . .
Se1 Se 0.56101(3) 0.67774(2) 0.70001(2) 0.02007(7) Uani 1 1 d . . . . .
N1 N 0.7889(2) 0.79529(15) 0.67739(12) 0.0183(4) Uani 1 1 d . . . . .
N2 N 0.7908(2) 0.66488(15) 0.79922(12) 0.0189(4) Uani 1 1 d . . . . .
C1 C 0.7158(2) 0.72017(18) 0.73039(14) 0.0180(4) Uani 1 1 d . . . . .
C2 C 0.9159(2) 0.70223(19) 0.78754(15) 0.0201(5) Uani 1 1 d . . . . .
C3 C 0.9142(2) 0.78471(19) 0.71165(15) 0.0199(4) Uani 1 1 d . . . . .
C4 C 1.0215(3) 0.8536(2) 0.66945(16) 0.0254(5) Uani 1 1 d . . . . .
H4A H 1.099324 0.813008 0.626410 0.038 Uiso 1 1 calc GR . . . .
H4B H 1.063665 0.867137 0.717661 0.038 Uiso 1 1 calc GR . . . .
H4C H 0.972165 0.926008 0.636494 0.038 Uiso 1 1 calc GR . . . .
C5 C 1.0301(3) 0.6524(2) 0.84667(16) 0.0262(5) Uani 1 1 d . . . . .
H5A H 0.984379 0.625969 0.909123 0.039 Uiso 1 1 calc GR . . . .
H5B H 1.079651 0.709804 0.848063 0.039 Uiso 1 1 calc GR . . . .
H5C H 1.101458 0.588616 0.821682 0.039 Uiso 1 1 calc GR . . . .
C6 C 0.7368(2) 0.59815(19) 0.88567(14) 0.0199(5) Uani 1 1 d . . . . .
C7 C 0.7739(2) 0.48057(19) 0.89652(15) 0.0205(5) Uani 1 1 d . . . . .
C8 C 0.7268(3) 0.4225(2) 0.98346(16) 0.0241(5) Uani 1 1 d . . . . .
H8 H 0.749065 0.342367 0.993443 0.029 Uiso 1 1 calc R . . . .
C9 C 0.6494(3) 0.4787(2) 1.05449(16) 0.0257(5) Uani 1 1 d . . . . .
H9 H 0.618442 0.437417 1.112571 0.031 Uiso 1 1 calc R . . . .
C10 C 0.6165(3) 0.5950(2) 1.04143(16) 0.0256(5) Uani 1 1 d . . . . .
H10 H 0.563447 0.632919 1.091129 0.031 Uiso 1 1 calc R . . . .
C11 C 0.6594(3) 0.6583(2) 0.95692(15) 0.0216(5) Uani 1 1 d . . . . .
C12 C 0.6280(3) 0.7857(2) 0.94831(16) 0.0263(5) Uani 1 1 d . . . . .
H12 H 0.639712 0.818398 0.881437 0.032 Uiso 1 1 calc R . . . .
C13 C 0.7363(3) 0.8189(2) 0.98948(19) 0.0343(6) Uani 1 1 d . . . . .
H13A H 0.726392 0.788469 1.055305 0.051 Uiso 1 1 calc GR . . . .
H13B H 0.716019 0.901402 0.980472 0.051 Uiso 1 1 calc GR . . . .
H13C H 0.835888 0.788135 0.959106 0.051 Uiso 1 1 calc GR . . . .
C14 C 0.4725(3) 0.8383(2) 0.99282(19) 0.0341(6) Uani 1 1 d . . . . .
H14A H 0.403110 0.811848 0.970385 0.051 Uiso 1 1 calc GR . . . .
H14B H 0.452396 0.920738 0.976946 0.051 Uiso 1 1 calc GR . . . .
H14C H 0.462221 0.815927 1.059650 0.051 Uiso 1 1 calc GR . . . .
C15 C 0.8641(3) 0.4137(2) 0.82248(16) 0.0248(5) Uani 1 1 d . . . . .
H15 H 0.884374 0.468080 0.764984 0.030 Uiso 1 1 calc R . . . .
C16 C 1.0104(3) 0.3441(2) 0.85040(19) 0.0341(6) Uani 1 1 d . . . . .
H16A H 1.059942 0.394018 0.865440 0.051 Uiso 1 1 calc GR . . . .
H16B H 1.071827 0.307166 0.799417 0.051 Uiso 1 1 calc GR . . . .
H16C H 0.992996 0.286669 0.904179 0.051 Uiso 1 1 calc GR . . . .
C17 C 0.7829(3) 0.3364(2) 0.80260(17) 0.0301(5) Uani 1 1 d . . . . .
H17A H 0.768387 0.278928 0.856916 0.045 Uiso 1 1 calc GR . . . .
H17B H 0.840246 0.299430 0.750711 0.045 Uiso 1 1 calc GR . . . .
H17C H 0.687770 0.381113 0.787427 0.045 Uiso 1 1 calc GR . . . .
C18 C 0.7396(2) 0.88577(19) 0.60327(15) 0.0197(5) Uani 1 1 d . . . . .
C19 C 0.8014(2) 0.87433(19) 0.51180(15) 0.0209(5) Uani 1 1 d . . . . .
C20 C 0.7567(3) 0.9669(2) 0.44461(15) 0.0230(5) Uani 1 1 d . . . . .
H20 H 0.795732 0.962199 0.381860 0.028 Uiso 1 1 calc R . . . .
C21 C 0.6576(3) 1.0648(2) 0.46671(16) 0.0251(5) Uani 1 1 d . . . . .
H21 H 0.628139 1.125866 0.419573 0.030 Uiso 1 1 calc R . . . .
C22 C 0.6015(3) 1.0737(2) 0.55792(16) 0.0246(5) Uani 1 1 d . . . . .
H22 H 0.533964 1.141616 0.572659 0.030 Uiso 1 1 calc R . . . .
C23 C 0.6416(3) 0.98538(19) 0.62859(15) 0.0212(5) Uani 1 1 d . . . . .
C24 C 0.5843(3) 1.0020(2) 0.72812(16) 0.0254(5) Uani 1 1 d . . . . .
H24 H 0.580408 0.926247 0.765779 0.030 Uiso 1 1 calc R . . . .
C25 C 0.6891(3) 1.0465(3) 0.76368(18) 0.0349(6) Uani 1 1 d . . . . .
H25A H 0.786229 0.994226 0.757073 0.052 Uiso 1 1 calc GR . . . .
H25B H 0.653132 1.052722 0.828576 0.052 Uiso 1 1 calc GR . . . .
H25C H 0.694932 1.120991 0.728150 0.052 Uiso 1 1 calc GR . . . .
C26 C 0.4313(3) 1.0794(2) 0.74306(18) 0.0308(6) Uani 1 1 d . . . . .
H26A H 0.434486 1.157151 0.715070 0.046 Uiso 1 1 calc GR . . . .
H26B H 0.394115 1.075747 0.809048 0.046 Uiso 1 1 calc GR . . . .
H26C H 0.366680 1.055097 0.714679 0.046 Uiso 1 1 calc GR . . . .
C27 C 0.9133(3) 0.7709(2) 0.48124(15) 0.0245(5) Uani 1 1 d . . . . .
H27 H 0.928514 0.710938 0.536403 0.029 Uiso 1 1 calc R . . . .
C28 C 1.0602(3) 0.7986(2) 0.43652(17) 0.0316(6) Uani 1 1 d . . . . .
H28A H 1.049416 0.850877 0.378514 0.047 Uiso 1 1 calc GR . . . .
H28B H 1.133796 0.728951 0.424580 0.047 Uiso 1 1 calc GR . . . .
H28C H 1.090927 0.833776 0.477924 0.047 Uiso 1 1 calc GR . . . .
C29 C 0.8591(3) 0.7252(2) 0.41309(16) 0.0312(6) Uani 1 1 d . . . . .
H29A H 0.924572 0.651894 0.402175 0.047 Uiso 1 1 calc GR . . . .
H29B H 0.857914 0.778353 0.355006 0.047 Uiso 1 1 calc GR . . . .
H29C H 0.760230 0.716115 0.438555 0.047 Uiso 1 1 calc GR . . . .
Cl1 Cl 0.32050(9) 0.61630(6) 0.59079(6) 0.04988(19) Uani 1 1 d . . . . .
Cl2 Cl 0.35506(11) 0.40981(8) 0.72546(5) 0.0602(2) Uani 1 1 d . . . . .
C30 C 0.3970(3) 0.4697(2) 0.61009(18) 0.0356(6) Uani 1 1 d . . . . .
H30A H 0.359807 0.433665 0.571600 0.043 Uiso 1 1 calc R . . . .
H30B H 0.504353 0.454519 0.591399 0.043 Uiso 1 1 calc R . . . .

loop_
_atom_site_aniso_label
_atom_site_aniso_U_11
_atom_site_aniso_U_22
_atom_site_aniso_U_33
_atom_site_aniso_U_23
_atom_site_aniso_U_13
_atom_site_aniso_U_12
Br1 0.02429(13) 0.02927(13) 0.02660(13) 0.00109(10) -0.00650(9) -0.00918(10)
Br2 0.03511(14) 0.02648(13) 0.02255(12) -0.00197(9) -0.00897(10) -0.00977(10)
Se1 0.02271(12) 0.02166(12) 0.01793(11) 0.00319(9) -0.00896(9) -0.00951(9)
N1 0.0207(9) 0.0197(9) 0.0153(8) 0.0004(7) -0.0059(7) -0.0070(7)
N2 0.0209(9) 0.0202(9) 0.0156(8) 0.0024(7) -0.0063(7) -0.0069(7)
C1 0.0206(11) 0.0183(10) 0.0168(10) 0.0008(8) -0.0078(8) -0.0070(8)
C2 0.0212(11) 0.0221(11) 0.0189(10) -0.0002(8) -0.0068(8) -0.0082(9)
C3 0.0208(11) 0.0215(11) 0.0189(10) -0.0014(8) -0.0062(8) -0.0072(9)
C4 0.0242(12) 0.0292(12) 0.0247(11) 0.0023(9) -0.0082(9) -0.0119(10)
C5 0.0259(12) 0.0293(12) 0.0251(12) 0.0051(9) -0.0118(9) -0.0110(10)
C6 0.0217(11) 0.0228(11) 0.0160(10) 0.0050(8) -0.0079(8) -0.0094(9)
C7 0.0229(11) 0.0227(11) 0.0170(10) 0.0025(8) -0.0082(8) -0.0079(9)
C8 0.0287(12) 0.0222(11) 0.0227(11) 0.0054(9) -0.0095(9) -0.0112(9)
C9 0.0280(12) 0.0313(13) 0.0178(10) 0.0058(9) -0.0086(9) -0.0116(10)
C10 0.0262(12) 0.0308(13) 0.0178(11) -0.0002(9) -0.0058(9) -0.0055(10)
C11 0.0223(11) 0.0250(11) 0.0180(10) -0.0003(8) -0.0080(8) -0.0056(9)
C12 0.0356(13) 0.0223(12) 0.0204(11) -0.0003(9) -0.0091(10) -0.0056(10)
C13 0.0379(15) 0.0304(13) 0.0375(14) -0.0077(11) -0.0108(12) -0.0082(11)
C14 0.0357(15) 0.0314(13) 0.0354(14) -0.0088(11) -0.0119(11) -0.0017(11)
C15 0.0271(12) 0.0234(11) 0.0219(11) 0.0004(9) -0.0043(9) -0.0066(9)
C16 0.0304(14) 0.0354(14) 0.0325(13) -0.0041(11) -0.0062(11) -0.0025(11)
C17 0.0394(14) 0.0275(12) 0.0242(12) -0.0035(10) -0.0044(10) -0.0112(11)
C18 0.0231(11) 0.0203(11) 0.0179(10) 0.0044(8) -0.0091(8) -0.0102(9)
C19 0.0225(11) 0.0231(11) 0.0200(10) 0.0008(9) -0.0070(9) -0.0113(9)
C20 0.0278(12) 0.0274(12) 0.0170(10) 0.0017(9) -0.0066(9) -0.0139(10)
C21 0.0303(13) 0.0227(11) 0.0241(11) 0.0080(9) -0.0137(10) -0.0115(10)
C22 0.0272(12) 0.0198(11) 0.0268(12) 0.0011(9) -0.0078(9) -0.0074(9)
C23 0.0237(11) 0.0211(11) 0.0224(11) 0.0000(9) -0.0075(9) -0.0110(9)
C24 0.0292(12) 0.0239(11) 0.0214(11) 0.0000(9) -0.0057(9) -0.0058(10)
C25 0.0340(14) 0.0452(16) 0.0296(13) -0.0146(11) -0.0056(11) -0.0100(12)
C26 0.0320(14) 0.0287(13) 0.0285(12) -0.0039(10) -0.0056(10) -0.0031(10)
C27 0.0300(12) 0.0243(12) 0.0180(10) 0.0009(9) -0.0042(9) -0.0081(10)
C28 0.0305(13) 0.0347(14) 0.0270(12) -0.0021(10) -0.0032(10) -0.0076(11)
C29 0.0455(16) 0.0294(13) 0.0208(11) -0.0028(10) -0.0080(10) -0.0117(11)
Cl1 0.0557(5) 0.0353(4) 0.0632(5) -0.0066(3) -0.0300(4) -0.0044(3)
Cl2 0.0804(6) 0.0605(5) 0.0333(4) 0.0031(3) -0.0001(4) -0.0232(4)
C30 0.0467(16) 0.0349(14) 0.0289(13) -0.0076(11) -0.0083(12) -0.0127(12)

loop_
_atom_type_symbol
_atom_type_description
_atom_type_scat_dispersion_real
_atom_type_scat_dispersion_imag
_atom_type_scat_source
C C 0.0181 0.0091 'International Tables Vol C Tables 4.2.6.8 and 6.1.1.4'
H H 0.0000 0.0000 'International Tables Vol C Tables 4.2.6.8 and 6.1.1.4'
Br Br -0.6763 1.2805 'International Tables Vol C Tables 4.2.6.8 and 6.1.1.4'
Cl Cl 0.3639 0.7018 'International Tables Vol C Tables 4.2.6.8 and 6.1.1.4'
N N 0.0311 0.0180 'International Tables Vol C Tables 4.2.6.8 and 6.1.1.4'
Se Se -0.7943 1.1372 'International Tables Vol C Tables 4.2.6.8 and 6.1.1.4'

loop_
_exptl_crystal_face_index_h
_exptl_crystal_face_index_k
_exptl_crystal_face_index_l
_exptl_crystal_face_perp_dist
4 -1 8 0.0414
3 8 -1 0.0255
-6 -5 -4 0.0216
6 1 1 0.0046
-1 6 6 0.0396

loop_
_geom_angle_atom_site_label_1
_geom_angle_atom_site_label_2
_geom_angle_atom_site_label_3
_geom_angle
_geom_angle_site_symmetry_1
_geom_angle_site_symmetry_3
_geom_angle_publ_flag
Br1 Se1 Br2 173.650(13) . . ?
C1 Se1 Br1 96.35(7) . . ?
C1 Se1 Br2 89.97(7) . . ?
C1 N1 C3 109.24(17) . . ?
C1 N1 C18 127.44(19) . . ?
C3 N1 C18 122.81(18) . . ?
C1 N2 C2 109.38(17) . . ?
C1 N2 C6 126.94(19) . . ?
C2 N2 C6 121.98(18) . . ?
N1 C1 Se1 126.04(15) . . ?
N1 C1 N2 107.25(19) . . ?
N2 C1 Se1 125.51(16) . . ?
N2 C2 C5 123.64(19) . . ?
C3 C2 N2 107.01(19) . . ?
C3 C2 C5 129.3(2) . . ?
N1 C3 C4 123.73(19) . . ?
C2 C3 N1 107.1(2) . . ?
C2 C3 C4 129.2(2) . . ?
C7 C6 N2 120.1(2) . . ?
C7 C6 C11 123.3(2) . . ?
C11 C6 N2 116.4(2) . . ?
C6 C7 C8 116.6(2) . . ?
C6 C7 C15 124.27(19) . . ?
C8 C7 C15 119.1(2) . . ?
C9 C8 C7 121.7(2) . . ?
C8 C9 C10 120.0(2) . . ?
C9 C10 C11 121.5(2) . . ?
C6 C11 C12 124.0(2) . . ?
C10 C11 C6 116.9(2) . . ?
C10 C11 C12 119.1(2) . . ?
C11 C12 C13 111.4(2) . . ?
C11 C12 C14 112.6(2) . . ?
C13 C12 C14 109.3(2) . . ?
C7 C15 C16 110.2(2) . . ?
C7 C15 C17 111.5(2) . . ?
C17 C15 C16 110.1(2) . . ?
C19 C18 N1 119.4(2) . . ?
C19 C18 C23 123.0(2) . . ?
C23 C18 N1 117.28(19) . . ?
C18 C19 C27 125.1(2) . . ?
C20 C19 C18 116.5(2) . . ?
C20 C19 C27 118.4(2) . . ?
C21 C20 C19 122.0(2) . . ?
C20 C21 C22 119.7(2) . . ?
C21 C22 C23 121.6(2) . . ?
C18 C23 C24 123.3(2) . . ?
C22 C23 C18 117.1(2) . . ?
C22 C23 C24 119.6(2) . . ?
C23 C24 C25 110.7(2) . . ?
C26 C24 C23 113.6(2) . . ?
C26 C24 C25 109.7(2) . . ?
C19 C27 C28 111.0(2) . . ?
C19 C27 C29 110.8(2) . . ?
C29 C27 C28 109.4(2) . . ?
Cl2 C30 Cl1 111.92(16) . . ?

loop_
_geom_bond_atom_site_label_1
_geom_bond_atom_site_label_2
_geom_bond_distance
_geom_bond_site_symmetry_2
_geom_bond_publ_flag
Br1 Se1 2.5718(4) . ?
Br2 Se1 2.5952(4) . ?
Se1 C1 1.906(2) . ?
N1 C1 1.353(3) . ?
N1 C3 1.389(3) . ?
N1 C18 1.464(3) . ?
N2 C1 1.353(3) . ?
N2 C2 1.386(3) . ?
N2 C6 1.467(3) . ?
C2 C3 1.366(3) . ?
C2 C5 1.492(3) . ?
C3 C4 1.488(3) . ?
C6 C7 1.395(3) . ?
C6 C11 1.404(3) . ?
C7 C8 1.404(3) . ?
C7 C15 1.511(3) . ?
C8 C9 1.375(4) . ?
C9 C10 1.379(4) . ?
C10 C11 1.395(3) . ?
C11 C12 1.519(3) . ?
C12 C13 1.526(4) . ?
C12 C14 1.529(4) . ?
C15 C16 1.534(3) . ?
C15 C17 1.527(4) . ?
C18 C19 1.403(3) . ?
C18 C23 1.406(3) . ?
C19 C20 1.400(3) . ?
C19 C27 1.519(3) . ?
C20 C21 1.379(3) . ?
C21 C22 1.385(3) . ?
C22 C23 1.393(3) . ?
C23 C24 1.525(3) . ?
C24 C25 1.531(4) . ?
C24 C26 1.523(3) . ?
C27 C28 1.536(3) . ?
C27 C29 1.534(4) . ?
Cl1 C30 1.759(3) . ?
Cl2 C30 1.750(3) . ?

loop_
_exptl_oxdiff_crystal_face_indexfrac_h
_exptl_oxdiff_crystal_face_indexfrac_k
_exptl_oxdiff_crystal_face_indexfrac_l
_exptl_oxdiff_crystal_face_x
_exptl_oxdiff_crystal_face_y
_exptl_oxdiff_crystal_face_z
3.9924 -0.6914 7.7762 0.1930 0.8041 -0.5623
2.6935 7.5921 -0.7191 -0.1655 -0.6941 -0.7006
-5.6335 -5.2487 -4.4496 -0.1425 -0.0102 0.9897
6.2086 1.2885 0.9157 0.6983 0.0546 -0.7137
-1.1875 6.2129 5.5545 -0.9113 -0.0728 -0.4053

loop_
_smtbx_masks_void_nr
_smtbx_masks_void_average_x
_smtbx_masks_void_average_y
_smtbx_masks_void_average_z
_smtbx_masks_void_volume
_smtbx_masks_void_count_electrons
_smtbx_masks_void_content
1 0.000 0.000 0.000 155.9 43.1 ?
